data_2235582
loop_
_publ_author_name
'Sundaramoorthy, S.'
'Rajesh, R.'
'Raghunathan, R.'
'Velmurugan, D.'

_publ_section_title
;
 11-[1-(4-Methoxyphenyl)-4-oxo-3-phenoxyazetidin-2-yl]-14-methyl-12-oxa-8,14-diazatetracyclo[8.3.3.0^1,10^.0^2,7^]hexadeca-2(7),3,5-triene-9,13-dione
;
_journal_coeditor_code PV2559
_journal_issue 7
_journal_name_full 'Acta Crystallographica Section E'
_journal_page_first o2202
_journal_paper_doi 10.1107/S160053681202733X
_journal_volume 68
_journal_year 2012
_chemical_formula_iupac 'C30 H27 N3 O6'
_chemical_formula_moiety 'C30 H27 N3 O6'
_chemical_formula_sum 'C30 H27 N3 O6'
_chemical_formula_weight 525.55
_chemical_name_systematic
;
11-[1-(4-Methoxyphenyl)-4-oxo-3-phenoxyazetidin-2-yl]-14-methyl-12-oxa-8,14-
diazatetracyclo[8.3.3.0^1,10^.0^2,7^]hexadeca-2(7),3,5-triene-9,13-dione
;
_space_group_IT_number 2
_symmetry_cell_setting triclinic
_symmetry_space_group_name_Hall '-P 1'
_symmetry_space_group_name_H-M 'P -1'
_atom_sites_solution_hydrogens geom
_atom_sites_solution_primary direct
_atom_sites_solution_secondary difmap
_audit_creation_method SHELXL-97
_cell_angle_alpha 103.087(2)
_cell_angle_beta 97.367(2)
_cell_angle_gamma 93.402(2)
_cell_formula_units_Z 2
_cell_length_a 10.8510(4)
_cell_length_b 11.1669(4)
_cell_length_c 11.2736(4)
_cell_measurement_reflns_used 1025
_cell_measurement_temperature 293(2)
_cell_measurement_theta_max 28.35
_cell_measurement_theta_min 1.87
_cell_volume 1314.05(8)
_computing_cell_refinement 'SAINT (Bruker, 2008)'
_computing_data_collection 'APEX2 (Bruker, 2008)'
_computing_data_reduction 'SAINT (Bruker, 2008)'
_computing_molecular_graphics 'ORTEP-3 (Farrugia, 1997)'
_computing_publication_material 'SHELXL97 (Sheldrick, 2008) and PLATON (Spek, 2009)'
_computing_structure_refinement 'SHELXL97 (Sheldrick, 2008)'
_computing_structure_solution 'SHELXS97 (Sheldrick, 2008)'
_diffrn_ambient_temperature 293(2)
_diffrn_measured_fraction_theta_full 1.000
_diffrn_measured_fraction_theta_max 0.991
_diffrn_measurement_device_type 'Bruker SMART APEXII area-detector'
_diffrn_measurement_method '\w and \f scans'
_diffrn_radiation_monochromator graphite
_diffrn_radiation_source 'fine-focus sealed tube'
_diffrn_radiation_type MoK\a
_diffrn_radiation_wavelength 0.71073
_diffrn_reflns_av_R_equivalents 0.0267
_diffrn_reflns_av_sigmaI/netI 0.0260
_diffrn_reflns_limit_h_max 14
_diffrn_reflns_limit_h_min -14
_diffrn_reflns_limit_k_max 14
_diffrn_reflns_limit_k_min -14
_diffrn_reflns_limit_l_max 14
_diffrn_reflns_limit_l_min -14
_diffrn_reflns_number 24049
_diffrn_reflns_theta_full 25.00
_diffrn_reflns_theta_max 28.35
_diffrn_reflns_theta_min 1.87
_diffrn_standards_number 0
_exptl_absorpt_coefficient_mu 0.094
_exptl_absorpt_correction_T_max 0.981
_exptl_absorpt_correction_T_min 0.977
_exptl_absorpt_correction_type multi-scan
_exptl_absorpt_process_details '(SADABS; Bruker, 2008)'
_exptl_crystal_colour colourless
_exptl_crystal_density_diffrn 1.328
_exptl_crystal_density_method 'not measured'
_exptl_crystal_description block
_exptl_crystal_F_000 552
_exptl_crystal_size_max 0.25
_exptl_crystal_size_mid 0.23
_exptl_crystal_size_min 0.2
_refine_diff_density_max 0.202
_refine_diff_density_min -0.193
_refine_ls_extinction_method none
_refine_ls_goodness_of_fit_ref 1.027
_refine_ls_hydrogen_treatment constr
_refine_ls_matrix_type full
_refine_ls_number_parameters 354
_refine_ls_number_reflns 6513
_refine_ls_number_restraints 0
_refine_ls_restrained_S_all 1.027
_refine_ls_R_factor_all 0.0621
_refine_ls_R_factor_gt 0.0415
_refine_ls_shift/su_max 0.000
_refine_ls_shift/su_mean 0.000
_refine_ls_structure_factor_coef Fsqd
_refine_ls_weighting_details 'calc w=1/[\s^2^(Fo^2^)+(0.0516P)^2^+0.1891P] where P=(Fo^2^+2Fc^2^)/3'
_refine_ls_weighting_scheme calc
_refine_ls_wR_factor_gt 0.1016
_refine_ls_wR_factor_ref 0.1141
_reflns_number_gt 4678
_reflns_number_total 6513
_reflns_threshold_expression I>2sigma(I)
_cod_data_source_file pv2559.cif
_cod_data_source_block I
_cod_database_code 2235582
_cod_database_fobs_code 2235582

loop_
_symmetry_equiv_pos_as_xyz
'x, y, z'
'-x, -y, -z'

loop_
_atom_site_type_symbol
_atom_site_label
_atom_site_fract_x
_atom_site_fract_y
_atom_site_fract_z
_atom_site_U_iso_or_equiv
_atom_site_adp_type
_atom_site_calc_flag
_atom_site_refinement_flags
_atom_site_occupancy
_atom_site_symmetry_multiplicity
C C1 0.16075(12) 0.58171(11) 0.74291(12) 0.0414(3) Uani d . 1 1
C C2 0.05204(13) 0.58690(13) 0.66728(13) 0.0498(3) Uani d . 1 1
H H2 0.0538 0.6283 0.6045 0.060 Uiso calc R 1 1
C C3 -0.05986(14) 0.53120(14) 0.68355(15) 0.0577(4) Uani d . 1 1
H H3 -0.1331 0.5359 0.6326 0.069 Uiso calc R 1 1
C C4 -0.06221(15) 0.46879(14) 0.77544(17) 0.0597(4) Uani d . 1 1
C C5 0.04776(16) 0.46016(15) 0.84873(16) 0.0629(4) Uani d . 1 1
H H5 0.0468 0.4151 0.9086 0.075 Uiso calc R 1 1
C C6 0.15848(14) 0.51742(14) 0.83404(14) 0.0530(4) Uani d . 1 1
H H6 0.2316 0.5129 0.8852 0.064 Uiso calc R 1 1
C C7 -0.2835(2) 0.4281(3) 0.7371(3) 0.1326(11) Uani d . 1 1
H H7A -0.2902 0.5137 0.7385 0.199 Uiso calc R 1 1
H H7B -0.3496 0.3981 0.7748 0.199 Uiso calc R 1 1
H H7C -0.2896 0.3816 0.6534 0.199 Uiso calc R 1 1
C C8 0.29483(11) 0.75643(12) 0.68381(12) 0.0399(3) Uani d . 1 1
H H8 0.2613 0.7452 0.5967 0.048 Uiso calc R 1 1
C C9 0.43518(12) 0.73721(13) 0.70216(12) 0.0443(3) Uani d . 1 1
H H9 0.4866 0.8022 0.7653 0.053 Uiso calc R 1 1
C C10 0.39587(13) 0.62241(13) 0.74624(13) 0.0473(3) Uani d . 1 1
C C11 0.60370(12) 0.73217(12) 0.57939(12) 0.0423(3) Uani d . 1 1
C C12 0.69196(14) 0.79959(15) 0.67328(13) 0.0548(4) Uani d . 1 1
H H12 0.6707 0.8311 0.7509 0.066 Uiso calc R 1 1
C C13 0.81251(15) 0.81965(17) 0.65024(15) 0.0615(4) Uani d . 1 1
H H13 0.8727 0.8647 0.7133 0.074 Uiso calc R 1 1
C C14 0.84512(15) 0.77452(15) 0.53627(15) 0.0575(4) Uani d . 1 1
H H14 0.9265 0.7894 0.5219 0.069 Uiso calc R 1 1
C C15 0.75673(16) 0.70726(15) 0.44355(15) 0.0585(4) Uani d . 1 1
H H15 0.7782 0.6764 0.3659 0.070 Uiso calc R 1 1
C C16 0.63631(14) 0.68513(14) 0.46480(13) 0.0531(4) Uani d . 1 1
H H16 0.5770 0.6385 0.4019 0.064 Uiso calc R 1 1
C C17 0.24857(11) 0.86746(11) 0.76324(11) 0.0364(3) Uani d . 1 1
H H17 0.1607 0.8472 0.7686 0.044 Uiso calc R 1 1
C C18 0.25947(11) 0.99100(11) 0.72499(11) 0.0356(3) Uani d . 1 1
C C19 0.26498(12) 1.08545(11) 0.84898(11) 0.0381(3) Uani d . 1 1
C C20 0.32569(12) 1.01372(12) 0.94040(11) 0.0405(3) Uani d . 1 1
C C21 0.14812(12) 0.99217(12) 0.62907(11) 0.0389(3) Uani d . 1 1
C C22 0.03803(12) 1.10370(12) 0.78916(11) 0.0396(3) Uani d . 1 1
C C23 -0.07869(13) 1.13688(14) 0.81541(14) 0.0505(3) Uani d . 1 1
H H23 -0.1453 1.1260 0.7521 0.061 Uiso calc R 1 1
C C24 -0.09565(15) 1.18579(14) 0.93505(14) 0.0565(4) Uani d . 1 1
H H24 -0.1736 1.2083 0.9527 0.068 Uiso calc R 1 1
C C25 0.00299(16) 1.20127(15) 1.02851(14) 0.0588(4) Uani d . 1 1
H H25 -0.0083 1.2345 1.1094 0.071 Uiso calc R 1 1
C C26 0.11868(15) 1.16760(14) 1.00262(13) 0.0521(4) Uani d . 1 1
H H26 0.1843 1.1773 1.0667 0.062 Uiso calc R 1 1
C C27 0.13889(12) 1.11940(11) 0.88234(11) 0.0397(3) Uani d . 1 1
C C28 0.38190(13) 1.02492(14) 0.67733(13) 0.0486(3) Uani d . 1 1
H H28A 0.4339 0.9566 0.6685 0.058 Uiso calc R 1 1
H H28B 0.3637 1.0459 0.5984 0.058 Uiso calc R 1 1
C C29 0.44595(13) 1.13530(15) 0.77436(14) 0.0560(4) Uani d . 1 1
H H29A 0.5067 1.1098 0.8325 0.067 Uiso calc R 1 1
H H29B 0.4877 1.1933 0.7370 0.067 Uiso calc R 1 1
C C30 0.38670(19) 1.29116(15) 0.94274(17) 0.0732(5) Uani d . 1 1
H H30A 0.4438 1.2627 1.0004 0.110 Uiso calc R 1 1
H H30B 0.3161 1.3193 0.9808 0.110 Uiso calc R 1 1
H H30C 0.4278 1.3579 0.9178 0.110 Uiso calc R 1 1
N N1 0.27315(10) 0.64267(10) 0.72704(11) 0.0449(3) Uani d . 1 1
N N3 0.34465(11) 1.18995(10) 0.83485(11) 0.0490(3) Uani d . 1 1
N N2 0.05128(10) 1.05094(10) 0.66654(9) 0.0434(3) Uani d . 1 1
H H2A -0.0082 1.0570 0.6106 0.052 Uiso calc R 1 1
O O1 -0.16778(12) 0.41466(13) 0.80246(16) 0.0936(5) Uani d . 1 1
O O2 0.44842(10) 0.54240(10) 0.78242(11) 0.0653(3) Uani d . 1 1
O O3 0.47929(9) 0.70977(11) 0.58733(9) 0.0612(3) Uani d . 1 1
O O4 0.31803(9) 0.89176(8) 0.88606(8) 0.0428(2) Uani d . 1 1
O O5 0.37457(10) 1.05310(9) 1.04423(8) 0.0543(3) Uani d . 1 1
O O6 0.14758(9) 0.93721(10) 0.52118(8) 0.0522(3) Uani d . 1 1

loop_
_atom_site_aniso_label
_atom_site_aniso_U_11
_atom_site_aniso_U_22
_atom_site_aniso_U_33
_atom_site_aniso_U_12
_atom_site_aniso_U_13
_atom_site_aniso_U_23
C1 0.0402(7) 0.0347(6) 0.0461(7) 0.0049(5) 0.0049(5) 0.0033(5)
C2 0.0469(8) 0.0514(8) 0.0494(8) 0.0007(6) -0.0001(6) 0.0133(6)
C3 0.0420(8) 0.0585(9) 0.0689(10) -0.0005(6) -0.0037(7) 0.0156(8)
C4 0.0478(9) 0.0514(9) 0.0829(12) 0.0033(7) 0.0138(8) 0.0197(8)
C5 0.0595(10) 0.0636(10) 0.0767(11) 0.0118(8) 0.0168(8) 0.0343(9)
C6 0.0495(8) 0.0543(8) 0.0571(9) 0.0110(6) 0.0026(7) 0.0182(7)
C7 0.0458(12) 0.159(3) 0.215(3) -0.0101(13) 0.0112(15) 0.098(2)
C8 0.0348(6) 0.0435(7) 0.0391(7) 0.0028(5) 0.0031(5) 0.0066(5)
C9 0.0343(7) 0.0528(8) 0.0395(7) 0.0053(5) 0.0040(5) -0.0016(6)
C10 0.0411(7) 0.0456(7) 0.0481(8) 0.0099(6) -0.0006(6) -0.0011(6)
C11 0.0371(7) 0.0481(7) 0.0402(7) 0.0080(5) 0.0063(5) 0.0061(6)
C12 0.0449(8) 0.0751(10) 0.0389(7) -0.0007(7) 0.0069(6) 0.0032(7)
C13 0.0448(8) 0.0806(11) 0.0557(9) -0.0065(7) 0.0035(7) 0.0143(8)
C14 0.0469(8) 0.0686(10) 0.0665(10) 0.0082(7) 0.0194(7) 0.0286(8)
C15 0.0659(10) 0.0638(9) 0.0511(9) 0.0167(8) 0.0259(8) 0.0121(7)
C16 0.0533(9) 0.0575(9) 0.0431(8) 0.0090(7) 0.0088(6) -0.0014(6)
C17 0.0321(6) 0.0424(7) 0.0346(6) 0.0030(5) 0.0032(5) 0.0103(5)
C18 0.0327(6) 0.0420(6) 0.0324(6) 0.0035(5) 0.0029(5) 0.0106(5)
C19 0.0394(7) 0.0397(6) 0.0333(6) 0.0025(5) -0.0017(5) 0.0087(5)
C20 0.0391(7) 0.0478(7) 0.0348(7) 0.0077(5) 0.0037(5) 0.0103(5)
C21 0.0389(7) 0.0459(7) 0.0325(6) 0.0037(5) 0.0031(5) 0.0120(5)
C22 0.0419(7) 0.0410(7) 0.0369(7) 0.0065(5) 0.0058(5) 0.0104(5)
C23 0.0431(8) 0.0585(9) 0.0500(8) 0.0111(6) 0.0065(6) 0.0113(7)
C24 0.0541(9) 0.0602(9) 0.0597(9) 0.0180(7) 0.0205(7) 0.0132(7)
C25 0.0733(11) 0.0616(9) 0.0439(8) 0.0214(8) 0.0195(8) 0.0072(7)
C26 0.0608(9) 0.0548(8) 0.0378(7) 0.0156(7) 0.0025(6) 0.0053(6)
C27 0.0440(7) 0.0389(6) 0.0354(7) 0.0077(5) 0.0030(5) 0.0080(5)
C28 0.0401(7) 0.0591(9) 0.0515(8) 0.0019(6) 0.0118(6) 0.0212(7)
C29 0.0402(8) 0.0667(10) 0.0622(9) -0.0083(7) -0.0005(7) 0.0256(8)
C30 0.0839(13) 0.0511(9) 0.0714(11) -0.0157(8) -0.0125(9) 0.0062(8)
N1 0.0376(6) 0.0405(6) 0.0550(7) 0.0062(4) 0.0021(5) 0.0097(5)
N3 0.0484(7) 0.0442(6) 0.0508(7) -0.0058(5) -0.0042(5) 0.0127(5)
N2 0.0374(6) 0.0595(7) 0.0325(6) 0.0108(5) -0.0003(4) 0.0107(5)
O1 0.0535(7) 0.0957(10) 0.1521(14) 0.0036(7) 0.0264(8) 0.0661(10)
O2 0.0554(6) 0.0561(6) 0.0787(8) 0.0190(5) -0.0064(5) 0.0097(6)
O3 0.0361(5) 0.0928(8) 0.0415(5) 0.0004(5) 0.0060(4) -0.0101(5)
O4 0.0497(5) 0.0452(5) 0.0346(5) 0.0108(4) 0.0027(4) 0.0119(4)
O5 0.0599(6) 0.0642(6) 0.0340(5) 0.0152(5) -0.0064(4) 0.0066(4)
O6 0.0505(6) 0.0716(7) 0.0321(5) 0.0171(5) 0.0013(4) 0.0071(5)

loop_
_atom_type_symbol
_atom_type_description
_atom_type_scat_dispersion_real
_atom_type_scat_dispersion_imag
_atom_type_scat_source
C C 0.0033 0.0016 'International Tables Vol C Tables 4.2.6.8 and 6.1.1.4'
H H 0.0000 0.0000 'International Tables Vol C Tables 4.2.6.8 and 6.1.1.4'
N N 0.0061 0.0033 'International Tables Vol C Tables 4.2.6.8 and 6.1.1.4'
O O 0.0106 0.0060 'International Tables Vol C Tables 4.2.6.8 and 6.1.1.4'

loop_
_geom_angle_atom_site_label_1
_geom_angle_atom_site_label_2
_geom_angle_atom_site_label_3
_geom_angle
C2 C1 C6 119.55(13)
C2 C1 N1 119.70(12)
C6 C1 N1 120.75(12)
C1 C2 C3 120.73(14)
C1 C2 H2 119.6
C3 C2 H2 119.6
C4 C3 C2 119.61(14)
C4 C3 H3 120.2
C2 C3 H3 120.2
O1 C4 C3 124.43(15)
O1 C4 C5 115.97(15)
C3 C4 C5 119.59(15)
C6 C5 C4 120.75(15)
C6 C5 H5 119.6
C4 C5 H5 119.6
C5 C6 C1 119.72(14)
C5 C6 H6 120.1
C1 C6 H6 120.1
O1 C7 H7A 109.5
O1 C7 H7B 109.5
H7A C7 H7B 109.5
O1 C7 H7C 109.5
H7A C7 H7C 109.5
H7B C7 H7C 109.5
N1 C8 C17 112.75(10)
N1 C8 C9 86.95(10)
C17 C8 C9 119.27(11)
N1 C8 H8 111.8
C17 C8 H8 111.8
C9 C8 H8 111.8
O3 C9 C10 113.64(11)
O3 C9 C8 110.17(11)
C10 C9 C8 86.06(10)
O3 C9 H9 114.6
C10 C9 H9 114.6
C8 C9 H9 114.6
O2 C10 N1 132.35(15)
O2 C10 C9 136.01(13)
N1 C10 C9 91.63(10)
O3 C11 C12 125.27(12)
O3 C11 C16 114.56(12)
C12 C11 C16 120.11(13)
C11 C12 C13 118.92(13)
C11 C12 H12 120.5
C13 C12 H12 120.5
C14 C13 C12 121.25(15)
C14 C13 H13 119.4
C12 C13 H13 119.4
C13 C14 C15 119.39(15)
C13 C14 H14 120.3
C15 C14 H14 120.3
C14 C15 C16 120.33(14)
C14 C15 H15 119.8
C16 C15 H15 119.8
C15 C16 C11 119.98(14)
C15 C16 H16 120.0
C11 C16 H16 120.0
O4 C17 C8 108.95(10)
O4 C17 C18 105.16(9)
C8 C17 C18 118.21(10)
O4 C17 H17 108.0
C8 C17 H17 108.0
C18 C17 H17 108.0
C21 C18 C17 108.20(10)
C21 C18 C19 115.74(10)
C17 C18 C19 102.07(9)
C21 C18 C28 109.79(10)
C17 C18 C28 117.05(10)
C19 C18 C28 104.08(10)
N3 C19 C27 113.49(11)
N3 C19 C18 103.26(10)
C27 C19 C18 114.36(10)
N3 C19 C20 114.43(10)
C27 C19 C20 109.15(10)
C18 C19 C20 101.56(10)
O5 C20 O4 121.28(12)
O5 C20 C19 128.54(12)
O4 C20 C19 110.18(10)
O6 C21 N2 122.05(11)
O6 C21 C18 120.01(11)
N2 C21 C18 117.91(11)
C27 C22 C23 120.91(12)
C27 C22 N2 120.55(11)
C23 C22 N2 118.52(12)
C24 C23 C22 120.00(14)
C24 C23 H23 120.0
C22 C23 H23 120.0
C25 C24 C23 119.86(14)
C25 C24 H24 120.1
C23 C24 H24 120.1
C24 C25 C26 120.18(14)
C24 C25 H25 119.9
C26 C25 H25 119.9
C25 C26 C27 121.19(14)
C25 C26 H26 119.4
C27 C26 H26 119.4
C22 C27 C26 117.85(12)
C22 C27 C19 119.04(11)
C26 C27 C19 123.10(12)
C29 C28 C18 104.97(11)
C29 C28 H28A 110.8
C18 C28 H28A 110.8
C29 C28 H28B 110.8
C18 C28 H28B 110.8
H28A C28 H28B 108.8
N3 C29 C28 104.19(11)
N3 C29 H29A 110.9
C28 C29 H29A 110.9
N3 C29 H29B 110.9
C28 C29 H29B 110.9
H29A C29 H29B 108.9
N3 C30 H30A 109.5
N3 C30 H30B 109.5
H30A C30 H30B 109.5
N3 C30 H30C 109.5
H30A C30 H30C 109.5
H30B C30 H30C 109.5
C10 N1 C1 134.48(12)
C10 N1 C8 95.34(10)
C1 N1 C8 130.16(10)
C29 N3 C19 105.18(11)
C29 N3 C30 113.88(13)
C19 N3 C30 118.63(12)
C21 N2 C22 125.78(11)
C21 N2 H2A 117.1
C22 N2 H2A 117.1
C4 O1 C7 118.60(16)
C11 O3 C9 120.94(10)
C20 O4 C17 110.29(9)

loop_
_geom_bond_atom_site_label_1
_geom_bond_atom_site_label_2
_geom_bond_distance
C1 C2 1.3763(19)
C1 C6 1.3819(19)
C1 N1 1.4127(17)
C2 C3 1.384(2)
C2 H2 0.9300
C3 C4 1.375(2)
C3 H3 0.9300
C4 O1 1.3643(19)
C4 C5 1.383(2)
C5 C6 1.374(2)
C5 H5 0.9300
C6 H6 0.9300
C7 O1 1.406(3)
C7 H7A 0.9600
C7 H7B 0.9600
C7 H7C 0.9600
C8 N1 1.4769(17)
C8 C17 1.5091(17)
C8 C9 1.5447(18)
C8 H8 0.9800
C9 O3 1.4127(16)
C9 C10 1.533(2)
C9 H9 0.9800
C10 O2 1.2065(16)
C10 N1 1.3621(17)
C11 O3 1.3762(16)
C11 C12 1.3776(19)
C11 C16 1.3791(18)
C12 C13 1.381(2)
C12 H12 0.9300
C13 C14 1.369(2)
C13 H13 0.9300
C14 C15 1.371(2)
C14 H14 0.9300
C15 C16 1.376(2)
C15 H15 0.9300
C16 H16 0.9300
C17 O4 1.4480(14)
C17 C18 1.5382(17)
C17 H17 0.9800
C18 C21 1.5174(17)
C18 C19 1.5406(17)
C18 C28 1.5532(17)
C19 N3 1.4610(17)
C19 C27 1.5119(18)
C19 C20 1.5491(17)
C20 O5 1.1937(15)
C20 O4 1.3538(16)
C21 O6 1.2313(15)
C21 N2 1.3354(16)
C22 C27 1.3896(18)
C22 C23 1.3897(18)
C22 N2 1.4039(16)
C23 C24 1.376(2)
C23 H23 0.9300
C24 C25 1.376(2)
C24 H24 0.9300
C25 C26 1.379(2)
C25 H25 0.9300
C26 C27 1.3916(18)
C26 H26 0.9300
C28 C29 1.514(2)
C28 H28A 0.9700
C28 H28B 0.9700
C29 N3 1.4591(19)
C29 H29A 0.9700
C29 H29B 0.9700
C30 N3 1.463(2)
C30 H30A 0.9600
C30 H30B 0.9600
C30 H30C 0.9600
N2 H2A 0.8600

loop_
_geom_hbond_atom_site_label_D
_geom_hbond_atom_site_label_H
_geom_hbond_atom_site_label_A
_geom_hbond_site_symmetry_A
_geom_hbond_distance_DH
_geom_hbond_distance_HA
_geom_hbond_distance_DA
_geom_hbond_angle_DHA
_geom_hbond_publ_flag
N2 H2A O6 2_576 0.86 1.99 2.8534(14) 177 y
C12 H12 O5 2_677 0.93 2.50 3.4245(17) 171 y
C16 H16 O2 2_666 0.93 2.52 3.3057(19) 142 y
C26 H26 O5 . 0.93 2.56 3.150(2) 122 n
C5 H5 Cg7 1_545 0.93 2.93 3.6523(18) 136 y
C25 H25 Cg5 2_577 0.93 2.86 3.5633(18) 134 y

loop_
_geom_torsion_atom_site_label_1
_geom_torsion_atom_site_label_2
_geom_torsion_atom_site_label_3
_geom_torsion_atom_site_label_4
_geom_torsion
C6 C1 C2 C3 1.7(2)
N1 C1 C2 C3 -177.96(13)
C1 C2 C3 C4 -0.7(2)
C2 C3 C4 O1 177.42(15)
C2 C3 C4 C5 -1.4(2)
O1 C4 C5 C6 -176.28(15)
C3 C4 C5 C6 2.7(3)
C4 C5 C6 C1 -1.7(2)
C2 C1 C6 C5 -0.4(2)
N1 C1 C6 C5 179.18(13)
N1 C8 C9 O3 113.13(12)
C17 C8 C9 O3 -132.40(12)
N1 C8 C9 C10 -0.63(9)
C17 C8 C9 C10 113.83(12)
O3 C9 C10 O2 69.4(2)
C8 C9 C10 O2 179.68(17)
O3 C9 C10 N1 -109.63(12)
C8 C9 C10 N1 0.68(10)
O3 C11 C12 C13 -176.86(15)
C16 C11 C12 C13 0.4(2)
C11 C12 C13 C14 0.4(3)
C12 C13 C14 C15 -0.6(3)
C13 C14 C15 C16 -0.1(2)
C14 C15 C16 C11 0.9(2)
O3 C11 C16 C15 176.51(14)
C12 C11 C16 C15 -1.1(2)
N1 C8 C17 O4 63.06(13)
C9 C8 C17 O4 -36.66(15)
N1 C8 C17 C18 -177.08(10)
C9 C8 C17 C18 83.20(15)
O4 C17 C18 C21 -154.91(9)
C8 C17 C18 C21 83.28(13)
O4 C17 C18 C19 -32.37(11)
C8 C17 C18 C19 -154.18(10)
O4 C17 C18 C28 80.49(12)
C8 C17 C18 C28 -41.32(15)
C21 C18 C19 N3 -95.07(12)
C17 C18 C19 N3 147.70(10)
C28 C18 C19 N3 25.49(12)
C21 C18 C19 C27 28.72(15)
C17 C18 C19 C27 -88.51(11)
C28 C18 C19 C27 149.28(10)
C21 C18 C19 C20 146.12(10)
C17 C18 C19 C20 28.89(11)
C28 C18 C19 C20 -93.32(11)
N3 C19 C20 O5 52.09(19)
C27 C19 C20 O5 -76.31(17)
C18 C19 C20 O5 162.59(14)
N3 C19 C20 O4 -127.41(12)
C27 C19 C20 O4 104.19(12)
C18 C19 C20 O4 -16.92(13)
C17 C18 C21 O6 -79.81(14)
C19 C18 C21 O6 166.44(11)
C28 C18 C21 O6 49.02(16)
C17 C18 C21 N2 98.26(13)
C19 C18 C21 N2 -15.49(16)
C28 C18 C21 N2 -132.92(12)
C27 C22 C23 C24 -0.1(2)
N2 C22 C23 C24 178.28(13)
C22 C23 C24 C25 -0.3(2)
C23 C24 C25 C26 -0.2(2)
C24 C25 C26 C27 1.0(2)
C23 C22 C27 C26 0.9(2)
N2 C22 C27 C26 -177.45(12)
C23 C22 C27 C19 -178.23(12)
N2 C22 C27 C19 3.39(18)
C25 C26 C27 C22 -1.4(2)
C25 C26 C27 C19 177.76(13)
N3 C19 C27 C22 94.95(14)
C18 C19 C27 C22 -23.17(16)
C20 C19 C27 C22 -136.13(12)
N3 C19 C27 C26 -84.17(15)
C18 C19 C27 C26 157.71(12)
C20 C19 C27 C26 44.75(17)
C21 C18 C28 C29 123.53(12)
C17 C18 C28 C29 -112.67(12)
C19 C18 C28 C29 -0.95(13)
C18 C28 C29 N3 -24.05(14)
O2 C10 N1 C1 1.2(3)
C9 C10 N1 C1 -179.72(14)
O2 C10 N1 C8 -179.77(16)
C9 C10 N1 C8 -0.72(10)
C2 C1 N1 C10 -150.00(15)
C6 C1 N1 C10 30.4(2)
C2 C1 N1 C8 31.3(2)
C6 C1 N1 C8 -148.33(13)
C17 C8 N1 C10 -119.86(11)
C9 C8 N1 C10 0.71(10)
C17 C8 N1 C1 59.21(17)
C9 C8 N1 C1 179.78(13)
C28 C29 N3 C19 41.75(13)
C28 C29 N3 C30 173.28(12)
C27 C19 N3 C29 -166.39(11)
C18 C19 N3 C29 -42.03(12)
C20 C19 N3 C29 67.44(13)
C27 C19 N3 C30 64.87(16)
C18 C19 N3 C30 -170.77(13)
C20 C19 N3 C30 -61.31(17)
O6 C21 N2 C22 172.34(12)
C18 C21 N2 C22 -5.68(19)
C27 C22 N2 C21 12.6(2)
C23 C22 N2 C21 -165.80(13)
C3 C4 O1 C7 -3.4(3)
C5 C4 O1 C7 175.4(2)
C12 C11 O3 C9 -11.3(2)
C16 C11 O3 C9 171.25(13)
C10 C9 O3 C11 -109.08(14)
C8 C9 O3 C11 156.28(12)
O5 C20 O4 C17 176.75(12)
C19 C20 O4 C17 -3.70(13)
C8 C17 O4 C20 150.77(10)
C18 C17 O4 C20 23.12(12)
